data_4075855
loop_
_publ_author_name
'MacKay, Bruce A.'
'Patrick, Brian O.'
'Fryzuk, Michael D.'

_publ_section_title
;
 Hydroalumination of a Dinuclear Tantalum Dinitrogen Complex:
 N&#x2212;N Bond Cleavage and Ancillary Ligand Rearrangement
;
_journal_issue 16
_journal_name_full Organometallics
_journal_page_first 3836
_journal_paper_doi 10.1021/om050208z
_journal_volume 24
_journal_year 2005
_chemical_formula_sum 'C52 H73 Al N6 P2 Si4 Ta2'
_chemical_formula_weight 1345.34
_space_group_IT_number 14
_symmetry_cell_setting monoclinic
_symmetry_space_group_name_Hall '-P 2ybc'
_symmetry_space_group_name_H-M 'P 1 21/c 1'
_atom_sites_solution_hydrogens geom
_atom_sites_solution_primary direct
_atom_sites_solution_secondary difmap
_audit_creation_method SHELXL-97
_cell_angle_alpha 90.00
_cell_angle_beta 101.282(2)
_cell_angle_gamma 90.00
_cell_formula_units_Z 4
_cell_length_a 22.6221(6)
_cell_length_b 13.3919(3)
_cell_length_c 19.7152(5)
_cell_measurement_reflns_used 26397
_cell_measurement_temperature 173(2)
_cell_measurement_theta_max 27.90
_cell_measurement_theta_min 2.38
_cell_volume 5857.4(3)
_computing_structure_refinement 'SHELXL-97 (Sheldrick, 1997)'
_diffrn_ambient_temperature 173(2)
_diffrn_detector_area_resol_mean 11.76
_diffrn_measured_fraction_theta_full 0.942
_diffrn_measured_fraction_theta_max 0.942
_diffrn_measurement_device_type 'Rigaku/ADSC CCD'
_diffrn_measurement_method 'area detector'
_diffrn_radiation_monochromator graphite
_diffrn_radiation_source 'fine-focus sealed tube'
_diffrn_radiation_type MoK\a
_diffrn_radiation_wavelength 0.71069
_diffrn_reflns_av_R_equivalents 0.0000
_diffrn_reflns_av_sigmaI/netI 0.0671
_diffrn_reflns_limit_h_max 29
_diffrn_reflns_limit_h_min -29
_diffrn_reflns_limit_k_max 17
_diffrn_reflns_limit_k_min -13
_diffrn_reflns_limit_l_max 25
_diffrn_reflns_limit_l_min -21
_diffrn_reflns_number 13205
_diffrn_reflns_theta_full 27.90
_diffrn_reflns_theta_max 27.90
_diffrn_reflns_theta_min 2.38
_exptl_absorpt_coefficient_mu 3.923
_exptl_absorpt_correction_T_max 1.0000
_exptl_absorpt_correction_T_min 0.6978
_exptl_absorpt_correction_type multi-scan
_exptl_crystal_colour orange
_exptl_crystal_density_diffrn 1.526
_exptl_crystal_density_method 'not measured'
_exptl_crystal_description prism
_exptl_crystal_F_000 2688
_exptl_crystal_size_max 0.30
_exptl_crystal_size_mid 0.15
_exptl_crystal_size_min 0.10
_refine_diff_density_max 1.108
_refine_diff_density_min -1.581
_refine_diff_density_rms 0.108
_refine_ls_extinction_method none
_refine_ls_goodness_of_fit_ref 0.865
_refine_ls_hydrogen_treatment mixed
_refine_ls_matrix_type full
_refine_ls_number_parameters 733
_refine_ls_number_reflns 13205
_refine_ls_number_restraints 2
_refine_ls_restrained_S_all 0.865
_refine_ls_R_factor_all 0.0403
_refine_ls_R_factor_gt 0.0257
_refine_ls_shift/su_max 0.008
_refine_ls_shift/su_mean 0.000
_refine_ls_structure_factor_coef Fsqd
_refine_ls_weighting_details 'calc w=1/[\s^2^(Fo^2^)+(0.0000P)^2^+0.0000P] where P=(Fo^2^+2Fc^2^)/3'
_refine_ls_weighting_scheme calc
_refine_ls_wR_factor_gt 0.0600
_refine_ls_wR_factor_ref 0.0665
_reflns_number_gt 10660
_reflns_number_total 13205
_reflns_threshold_expression >2sigma(I)
_cod_data_source_file om050208zsi20050317_122139.cif
_cod_data_source_block mf457-Cpd4
_cod_original_sg_symbol_H-M 'P 21/c'
_cod_database_code 4075855

loop_
_symmetry_equiv_pos_as_xyz
'x, y, z'
'-x, y+1/2, -z+1/2'
'-x, -y, -z'
'x, -y-1/2, z-1/2'

loop_
_atom_site_label
_atom_site_type_symbol
_atom_site_fract_x
_atom_site_fract_y
_atom_site_fract_z
_atom_site_U_iso_or_equiv
_atom_site_adp_type
_atom_site_occupancy
_atom_site_symmetry_multiplicity
_atom_site_calc_flag
_atom_site_refinement_flags
_atom_site_disorder_assembly
_atom_site_disorder_group
Ta1 Ta 0.732327(6) -0.009350(9) 0.069767(7) 0.01391(4) Uani 1 1 d . A 1
Ta2 Ta 0.715285(6) 0.184826(10) 0.120646(7) 0.01706(4) Uani 1 1 d . A 1
P1 P 0.82521(4) -0.11187(7) 0.03265(5) 0.02300(19) Uani 1 1 d . A 1
P2 P 0.69706(4) 0.32662(7) 0.02644(5) 0.02178(18) Uani 1 1 d . A 1
Si1 Si 0.70854(5) -0.18395(7) -0.05661(5) 0.0239(2) Uani 1 1 d . A 1
Si2 Si 0.82881(5) -0.16858(8) 0.17990(5) 0.0277(2) Uani 1 1 d . A 1
Si3 Si 0.69135(5) 0.41941(7) 0.16330(5) 0.0270(2) Uani 1 1 d . A 1
Al1 Al 0.83694(5) 0.20552(8) 0.09452(5) 0.0198(2) Uani 1 1 d . A 1
N1 N 0.68911(13) -0.0718(2) -0.02072(14) 0.0205(6) Uani 1 1 d . A 1
N2 N 0.76135(13) -0.1063(2) 0.14954(14) 0.0204(6) Uani 1 1 d . A 1
N3 N 0.66882(13) 0.2952(2) 0.16026(15) 0.0216(6) Uani 1 1 d . A 1
N4 N 0.85406(13) 0.2929(2) 0.02860(15) 0.0238(6) Uani 1 1 d . A 1
N5 N 0.77542(12) 0.1137(2) 0.06778(14) 0.0179(6) Uani 1 1 d . A 1
N6 N 0.67252(12) 0.0644(2) 0.10456(15) 0.0192(6) Uani 1 1 d . A 1
C1 C 0.7837(2) -0.2217(3) -0.0038(2) 0.0418(11) Uani 1 1 d . A 1
H1A H 0.7776 -0.2670 0.0339 0.050 Uiso 1 1 calc R A 1
H1B H 0.8072 -0.2581 -0.0334 0.050 Uiso 1 1 calc R A 1
C2 C 0.87556(16) -0.1514(3) 0.1118(2) 0.0290(8) Uani 1 1 d . A 1
H2A H 0.9070 -0.1002 0.1266 0.035 Uiso 1 1 calc R A 1
H2B H 0.8956 -0.2149 0.1039 0.035 Uiso 1 1 calc R A 1
C3 C 0.7125(2) -0.1692(3) -0.1490(2) 0.0367(10) Uani 1 1 d . A 1
H3A H 0.7392 -0.1132 -0.1542 0.055 Uiso 1 1 calc R A 1
H3B H 0.6721 -0.1560 -0.1760 0.055 Uiso 1 1 calc R A 1
H3C H 0.7284 -0.2306 -0.1658 0.055 Uiso 1 1 calc R A 1
C4 C 0.6540(2) -0.2854(3) -0.0477(2) 0.0420(11) Uani 1 1 d . A 1
H4A H 0.6140 -0.2681 -0.0743 0.063 Uiso 1 1 calc R A 1
H4B H 0.6517 -0.2933 0.0012 0.063 Uiso 1 1 calc R A 1
H4C H 0.6675 -0.3482 -0.0651 0.063 Uiso 1 1 calc R A 1
C5 C 0.8134(2) -0.3034(3) 0.1912(3) 0.0499(13) Uani 1 1 d . A 1
H5A H 0.7881 -0.3294 0.1488 0.075 Uiso 1 1 calc R A 1
H5B H 0.7924 -0.3117 0.2299 0.075 Uiso 1 1 calc R A 1
H5C H 0.8516 -0.3403 0.2010 0.075 Uiso 1 1 calc R A 1
C6 C 0.8707(2) -0.1175(5) 0.2638(2) 0.0558(14) Uani 1 1 d . A 1
H6A H 0.8507 -0.1386 0.3012 0.084 Uiso 1 1 calc R A 1
H6B H 0.8712 -0.0444 0.2614 0.084 Uiso 1 1 calc R A 1
H6C H 0.9122 -0.1427 0.2726 0.084 Uiso 1 1 calc R A 1
C7 C 0.63338(17) -0.0318(3) -0.05796(18) 0.0252(8) Uani 1 1 d . A 1
C8 C 0.57910(19) -0.0616(4) -0.0415(3) 0.0454(12) Uani 1 1 d . A 1
H8 H 0.5793 -0.1042 -0.0029 0.054 Uiso 1 1 calc R A 1
C9 C 0.5245(2) -0.0299(4) -0.0807(3) 0.0653(18) Uani 1 1 d . A 1
H9 H 0.4877 -0.0510 -0.0690 0.078 Uiso 1 1 calc R A 1
C10 C 0.5237(3) 0.0309(5) -0.1356(3) 0.070(2) Uani 1 1 d . A 1
H10 H 0.4863 0.0507 -0.1630 0.084 Uiso 1 1 calc R A 1
C11 C 0.5762(3) 0.0640(4) -0.1519(3) 0.0657(18) Uani 1 1 d . A 1
H11 H 0.5749 0.1081 -0.1899 0.079 Uiso 1 1 calc R A 1
C12 C 0.6320(2) 0.0335(3) -0.1132(2) 0.0436(11) Uani 1 1 d . A 1
H12 H 0.6685 0.0572 -0.1244 0.052 Uiso 1 1 calc R A 1
C13A C 0.8632(3) -0.0880(4) -0.0364(3) 0.026(2) Uani 0.531(3) 1 d PG A 1
C14A C 0.8620(2) 0.0087(3) -0.0623(3) 0.0305(16) Uani 0.531(3) 1 d PG A 1
H14A H 0.8411 0.0597 -0.0433 0.037 Uiso 0.531(3) 1 calc PR A 1
C15A C 0.8916(3) 0.0307(3) -0.1160(3) 0.0389(19) Uani 0.531(3) 1 d PG A 1
H15A H 0.8909 0.0967 -0.1337 0.047 Uiso 0.531(3) 1 calc PR A 1
C16A C 0.9223(3) -0.0440(4) -0.1438(3) 0.044(3) Uani 0.531(3) 1 d PG A 1
H16A H 0.9425 -0.0290 -0.1805 0.053 Uiso 0.531(3) 1 calc PR A 1
C17A C 0.9234(3) -0.1407(4) -0.1179(3) 0.044(2) Uani 0.531(3) 1 d PG A 1
H17A H 0.9444 -0.1918 -0.1369 0.052 Uiso 0.531(3) 1 calc PR A 1
C18A C 0.8938(3) -0.1627(3) -0.0642(3) 0.0383(19) Uani 0.531(3) 1 d PG A 1
H18A H 0.8946 -0.2288 -0.0466 0.046 Uiso 0.531(3) 1 calc PR A 1
C19 C 0.71625(16) -0.1159(3) 0.19232(18) 0.0216(7) Uani 1 1 d . A 1
C20 C 0.66673(17) -0.1786(3) 0.1714(2) 0.0290(8) Uani 1 1 d . A 1
H20 H 0.6646 -0.2196 0.1317 0.035 Uiso 1 1 calc R A 1
C21 C 0.62047(19) -0.1813(4) 0.2089(2) 0.0401(11) Uani 1 1 d . A 1
H21 H 0.5865 -0.2232 0.1940 0.048 Uiso 1 1 calc R A 1
C22 C 0.6237(2) -0.1241(4) 0.2667(2) 0.0430(11) Uani 1 1 d . A 1
H22 H 0.5918 -0.1257 0.2917 0.052 Uiso 1 1 calc R A 1
C23 C 0.6727(2) -0.0643(3) 0.2886(2) 0.0396(10) Uani 1 1 d . A 1
H23 H 0.6749 -0.0255 0.3294 0.048 Uiso 1 1 calc R A 1
C24 C 0.71950(19) -0.0593(3) 0.25209(19) 0.0305(8) Uani 1 1 d . A 1
H24 H 0.7534 -0.0175 0.2679 0.037 Uiso 1 1 calc R A 1
C25 C 0.71697(19) 0.4388(3) 0.0777(2) 0.0308(9) Uani 1 1 d . A 1
H25A H 0.6966 0.4977 0.0532 0.037 Uiso 1 1 calc R A 1
H25B H 0.7611 0.4499 0.0859 0.037 Uiso 1 1 calc R A 1
C26 C 0.72947(17) 0.3286(4) -0.0503(2) 0.0383(10) Uani 1 1 d . A 1
H26A H 0.7070 0.3790 -0.0820 0.046 Uiso 1 1 calc R A 1
H26B H 0.7212 0.2629 -0.0731 0.046 Uiso 1 1 calc R A 1
C27 C 0.7544(2) 0.4410(3) 0.2373(2) 0.0414(11) Uani 1 1 d . A 1
H27A H 0.7871 0.3941 0.2348 0.062 Uiso 1 1 calc R A 1
H27B H 0.7403 0.4309 0.2807 0.062 Uiso 1 1 calc R A 1
H27C H 0.7692 0.5096 0.2355 0.062 Uiso 1 1 calc R A 1
C28 C 0.6289(2) 0.5074(3) 0.1695(3) 0.0485(12) Uani 1 1 d . A 1
H28A H 0.6106 0.4886 0.2088 0.073 Uiso 1 1 calc R A 1
H28B H 0.5984 0.5045 0.1268 0.073 Uiso 1 1 calc R A 1
H28C H 0.6449 0.5755 0.1763 0.073 Uiso 1 1 calc R A 1
Si4A Si 0.81161(11) 0.3549(2) -0.04374(12) 0.0218(5) Uani 0.531(3) 1 d P A 1
C29A C 0.8295(4) 0.3084(7) -0.1270(4) 0.039(2) Uani 0.531(3) 1 d P A 1
H29A H 0.8724 0.3193 -0.1269 0.058 Uiso 0.53 1 calc P A 1
H29B H 0.8052 0.3448 -0.1658 0.058 Uiso 0.53 1 calc P A 1
H29C H 0.8205 0.2370 -0.1319 0.058 Uiso 0.53 1 calc P A 1
C30A C 0.8198(4) 0.4933(6) -0.0426(5) 0.039(2) Uani 0.531(3) 1 d P A 1
H30A H 0.8107 0.5198 0.0006 0.058 Uiso 0.53 1 calc P A 1
H30B H 0.7918 0.5220 -0.0820 0.058 Uiso 0.53 1 calc P A 1
H30C H 0.8612 0.5110 -0.0458 0.058 Uiso 0.53 1 calc P A 1
C31 C 0.62158(16) 0.2614(3) 0.19382(19) 0.0241(7) Uani 1 1 d . A 1
C32 C 0.63494(19) 0.2110(4) 0.2561(2) 0.0395(10) Uani 1 1 d . A 1
H32 H 0.6758 0.2017 0.2781 0.047 Uiso 1 1 calc R A 1
C33 C 0.5893(2) 0.1738(4) 0.2868(3) 0.0513(13) Uani 1 1 d . A 1
H33 H 0.5994 0.1399 0.3299 0.062 Uiso 1 1 calc R A 1
C34 C 0.5303(2) 0.1851(4) 0.2562(3) 0.0483(12) Uani 1 1 d . A 1
H34 H 0.4993 0.1585 0.2772 0.058 Uiso 1 1 calc R A 1
C35 C 0.5163(2) 0.2354(5) 0.1948(3) 0.0550(15) Uani 1 1 d . A 1
H35 H 0.4753 0.2434 0.1730 0.066 Uiso 1 1 calc R A 1
C36 C 0.56114(19) 0.2750(4) 0.1636(2) 0.0418(11) Uani 1 1 d . A 1
H36 H 0.5505 0.3113 0.1216 0.050 Uiso 1 1 calc R A 1
C37 C 0.61682(16) 0.3373(3) -0.00846(18) 0.0244(7) Uani 1 1 d . A 1
C38 C 0.58136(18) 0.2511(3) -0.0152(2) 0.0336(9) Uani 1 1 d . A 1
H38 H 0.5992 0.1885 -0.0006 0.040 Uiso 1 1 calc R A 1
C39 C 0.52009(19) 0.2564(3) -0.0433(2) 0.0400(10) Uani 1 1 d . A 1
H39 H 0.4962 0.1976 -0.0476 0.048 Uiso 1 1 calc R A 1
C40 C 0.49407(19) 0.3468(4) -0.0647(3) 0.0454(11) Uani 1 1 d . A 1
H40 H 0.4521 0.3503 -0.0831 0.054 Uiso 1 1 calc R A 1
C41 C 0.5288(2) 0.4326(4) -0.0596(3) 0.0450(11) Uani 1 1 d . A 1
H41 H 0.5109 0.4946 -0.0757 0.054 Uiso 1 1 calc R A 1
C42 C 0.58994(18) 0.4274(3) -0.0307(2) 0.0331(9) Uani 1 1 d . A 1
H42 H 0.6136 0.4866 -0.0261 0.040 Uiso 1 1 calc R A 1
C43A C 0.91859(17) 0.3164(4) 0.0350(3) 0.0214(16) Uani 0.531(3) 1 d PG A 1
C44A C 0.9430(2) 0.4029(3) 0.0680(3) 0.0350(18) Uani 0.531(3) 1 d PG A 1
H44A H 0.9176 0.4497 0.0847 0.042 Uiso 0.531(3) 1 calc PR A 1
C45A C 1.0045(3) 0.4211(4) 0.0767(3) 0.034(2) Uani 0.531(3) 1 d PG A 1
H45A H 1.0212 0.4803 0.0993 0.041 Uiso 0.531(3) 1 calc PR A 1
C46A C 1.04163(18) 0.3528(5) 0.0524(4) 0.055(3) Uani 0.531(3) 1 d PG A 1
H46A H 1.0837 0.3652 0.0583 0.066 Uiso 0.531(3) 1 calc PR A 1
C47A C 1.0172(2) 0.2662(5) 0.0194(3) 0.052(3) Uani 0.531(3) 1 d PG A 1
H47A H 1.0426 0.2194 0.0027 0.063 Uiso 0.531(3) 1 calc PR A 1
C48A C 0.9557(2) 0.2480(3) 0.0107(3) 0.0361(18) Uani 0.531(3) 1 d PG A 1
H48A H 0.9391 0.1888 -0.0119 0.043 Uiso 0.531(3) 1 calc PR A 1
C49 C 0.90709(19) 0.1554(3) 0.1610(2) 0.0321(9) Uani 1 1 d D A 1
C50A C 0.9522(3) 0.2216(6) 0.2000(4) 0.0354(19) Uani 0.531(3) 1 d PD A 1
H50A H 0.9772 0.2504 0.1682 0.042 Uiso 0.531(3) 1 calc PR A 1
C51 C 0.9259(3) 0.3075(5) 0.2370(3) 0.0743(19) Uani 1 1 d . A 1
H51A H 0.9589 0.3489 0.2618 0.111 Uiso 1 1 calc R A 1
H51B H 0.9030 0.2797 0.2699 0.111 Uiso 1 1 calc R A 1
H51C H 0.8993 0.3483 0.2028 0.111 Uiso 1 1 calc R A 1
C52A C 0.9932(5) 0.1632(10) 0.2577(6) 0.054(3) Uani 0.531(3) 1 d P A 1
H52A H 1.0235 0.2083 0.2838 0.082 Uiso 0.531(3) 1 calc PR A 1
H52B H 1.0135 0.1095 0.2373 0.082 Uiso 0.531(3) 1 calc PR A 1
H52C H 0.9690 0.1343 0.2889 0.082 Uiso 0.531(3) 1 calc PR A 1
C50B C 0.9202(5) 0.1886(9) 0.2381(5) 0.048(3) Uani 0.469(3) 1 d P A 2
C52B C 0.9768(6) 0.1387(14) 0.2830(7) 0.070(5) Uani 0.469(3) 1 d P A 2
H52D H 0.9770 0.1510 0.3320 0.106 Uiso 0.469(3) 1 calc PR A 2
H52E H 1.0133 0.1671 0.2708 0.106 Uiso 0.469(3) 1 calc PR A 2
H52F H 0.9757 0.0666 0.2742 0.106 Uiso 0.469(3) 1 calc PR A 2
C13B C 0.8778(2) -0.0612(5) -0.0225(3) 0.021(2) Uani 0.469(3) 1 d PG A 2
C14B C 0.8672(2) -0.0840(5) -0.0926(3) 0.042(2) Uani 0.469(3) 1 d PG A 2
H14B H 0.8334 -0.1237 -0.1124 0.050 Uiso 0.469(3) 1 calc PR A 2
C15B C 0.9059(3) -0.0485(6) -0.1338(2) 0.056(4) Uani 0.469(3) 1 d PG A 2
H15B H 0.8986 -0.0641 -0.1817 0.067 Uiso 0.469(3) 1 calc PR A 2
C16B C 0.9553(3) 0.0097(6) -0.1049(3) 0.044(2) Uani 0.469(3) 1 d PG A 2
H16B H 0.9818 0.0339 -0.1331 0.053 Uiso 0.469(3) 1 calc PR A 2
C17B C 0.9660(2) 0.0324(5) -0.0348(3) 0.041(2) Uani 0.469(3) 1 d PG A 2
H17B H 0.9998 0.0722 -0.0150 0.049 Uiso 0.469(3) 1 calc PR A 2
C18B C 0.9273(3) -0.0031(5) 0.0065(2) 0.036(2) Uani 0.469(3) 1 d PG A 2
H18B H 0.9345 0.0125 0.0544 0.043 Uiso 0.469(3) 1 calc PR A 2
C43B C 0.9046(3) 0.3555(4) 0.0499(4) 0.025(2) Uani 0.469(3) 1 d PG A 2
C44B C 0.8978(3) 0.4452(5) 0.0830(4) 0.068(4) Uani 0.469(3) 1 d PG A 2
H44B H 0.8595 0.4633 0.0923 0.082 Uiso 0.469(3) 1 calc PR A 2
C45B C 0.9469(3) 0.5084(5) 0.1025(4) 0.070(4) Uani 0.469(3) 1 d PG A 2
H45B H 0.9422 0.5697 0.1252 0.084 Uiso 0.469(3) 1 calc PR A 2
C46B C 1.0028(3) 0.4819(5) 0.0889(4) 0.047(3) Uani 0.469(3) 1 d PG A 2
H46B H 1.0364 0.5251 0.1022 0.056 Uiso 0.469(3) 1 calc PR A 2
C47B C 1.0097(2) 0.3923(6) 0.0558(5) 0.048(4) Uani 0.469(3) 1 d PG A 2
H47B H 1.0479 0.3742 0.0465 0.058 Uiso 0.469(3) 1 calc PR A 2
C48B C 0.9605(3) 0.3290(4) 0.0363(4) 0.045(3) Uani 0.469(3) 1 d PG A 2
H48B H 0.9652 0.2677 0.0136 0.055 Uiso 0.469(3) 1 calc PR A 2
Si4B Si 0.81113(12) 0.3037(3) -0.05112(13) 0.0274(6) Uani 0.469(3) 1 d P A 2
C29B C 0.8405(6) 0.3994(16) -0.1019(8) 0.118(9) Uani 0.469(3) 1 d P A 2
H29D H 0.8429 0.4634 -0.0774 0.177 Uiso 0.47 1 calc P A 2
H29E H 0.8137 0.4060 -0.1471 0.177 Uiso 0.47 1 calc P A 2
H29F H 0.8809 0.3801 -0.1083 0.177 Uiso 0.47 1 calc P A 2
C30B C 0.8077(10) 0.1835(12) -0.0995(8) 0.118(8) Uani 0.469(3) 1 d P A 2
H30D H 0.7931 0.1305 -0.0727 0.178 Uiso 0.47 1 calc P A 2
H30E H 0.8480 0.1663 -0.1070 0.178 Uiso 0.47 1 calc P A 2
H30F H 0.7802 0.1905 -0.1443 0.178 Uiso 0.47 1 calc P A 2
H49A H 0.924(3) 0.104(4) 0.142(3) 0.10(2) Uiso 1 1 d D B 1
H49B H 0.884(4) 0.126(8) 0.188(3) 0.27(7) Uiso 1 1 d D C 1
H73 H 0.761(2) 0.159(3) 0.199(2) 0.043(13) Uiso 1 1 d . D 1
H72 H 0.7906(17) 0.272(3) 0.1418(19) 0.025(10) Uiso 1 1 d . E 1

loop_
_atom_site_aniso_label
_atom_site_aniso_U_11
_atom_site_aniso_U_22
_atom_site_aniso_U_33
_atom_site_aniso_U_23
_atom_site_aniso_U_13
_atom_site_aniso_U_12
Ta1 0.01545(6) 0.01193(6) 0.01381(6) 0.00038(5) 0.00152(5) -0.00052(5)
Ta2 0.02047(7) 0.01330(7) 0.01835(7) 0.00013(5) 0.00611(5) 0.00164(5)
P1 0.0241(4) 0.0233(4) 0.0221(5) 0.0004(4) 0.0055(4) 0.0066(4)
P2 0.0232(4) 0.0233(4) 0.0181(4) 0.0033(3) 0.0023(3) 0.0021(4)
Si1 0.0326(5) 0.0171(5) 0.0205(5) -0.0036(4) 0.0013(4) -0.0038(4)
Si2 0.0274(5) 0.0294(5) 0.0251(5) 0.0095(4) 0.0019(4) 0.0074(4)
Si3 0.0376(6) 0.0162(5) 0.0257(5) -0.0019(4) 0.0025(4) 0.0060(4)
Al1 0.0198(5) 0.0174(5) 0.0223(5) -0.0009(4) 0.0044(4) -0.0034(4)
N1 0.0221(14) 0.0176(14) 0.0194(14) -0.0014(11) -0.0022(11) -0.0016(12)
N2 0.0244(15) 0.0198(14) 0.0165(14) 0.0057(11) 0.0027(11) 0.0010(12)
N3 0.0260(15) 0.0196(14) 0.0202(15) -0.0003(12) 0.0073(12) 0.0018(12)
N4 0.0222(15) 0.0260(15) 0.0224(15) 0.0033(12) 0.0024(12) -0.0066(12)
N5 0.0208(14) 0.0136(12) 0.0211(14) -0.0007(11) 0.0088(11) 0.0010(11)
N6 0.0196(14) 0.0172(13) 0.0225(15) 0.0023(11) 0.0082(11) 0.0029(11)
C1 0.049(3) 0.027(2) 0.043(3) -0.0160(19) -0.008(2) 0.0112(19)
C2 0.0203(17) 0.032(2) 0.033(2) 0.0042(17) -0.0007(15) 0.0059(16)
C3 0.056(3) 0.030(2) 0.026(2) -0.0061(17) 0.0125(19) -0.0056(19)
C4 0.066(3) 0.025(2) 0.038(2) -0.0074(18) 0.017(2) -0.016(2)
C5 0.052(3) 0.033(2) 0.069(3) 0.025(2) 0.021(3) 0.014(2)
C6 0.047(3) 0.083(4) 0.030(2) -0.001(2) -0.012(2) 0.019(3)
C7 0.0300(19) 0.0197(17) 0.0203(17) -0.0056(14) -0.0089(15) 0.0008(15)
C8 0.025(2) 0.041(3) 0.065(3) -0.001(2) -0.002(2) -0.0027(19)
C9 0.028(2) 0.061(3) 0.096(5) -0.021(3) -0.014(3) 0.005(2)
C10 0.059(4) 0.062(4) 0.070(4) -0.026(3) -0.036(3) 0.031(3)
C11 0.100(5) 0.053(3) 0.033(3) 0.002(2) -0.013(3) 0.038(3)
C12 0.065(3) 0.035(2) 0.029(2) 0.0069(18) 0.006(2) 0.016(2)
C13A 0.019(4) 0.025(4) 0.033(5) -0.003(4) 0.003(3) -0.001(3)
C14A 0.037(4) 0.024(4) 0.030(4) 0.003(3) 0.006(3) -0.001(3)
C15A 0.046(5) 0.040(5) 0.032(4) 0.007(4) 0.014(4) 0.005(4)
C16A 0.049(6) 0.051(6) 0.037(6) -0.007(5) 0.022(5) -0.007(5)
C17A 0.046(5) 0.046(5) 0.044(5) -0.014(4) 0.023(4) -0.002(4)
C18A 0.036(4) 0.027(4) 0.056(5) -0.002(4) 0.020(4) 0.001(3)
C19 0.0234(17) 0.0204(16) 0.0204(17) 0.0098(13) 0.0031(14) 0.0019(14)
C20 0.0263(19) 0.033(2) 0.0267(19) 0.0062(16) 0.0037(15) 0.0020(16)
C21 0.027(2) 0.049(3) 0.043(3) 0.019(2) 0.0050(18) -0.0019(19)
C22 0.038(2) 0.054(3) 0.043(3) 0.024(2) 0.021(2) 0.011(2)
C23 0.056(3) 0.038(2) 0.029(2) 0.0093(18) 0.019(2) 0.012(2)
C24 0.042(2) 0.029(2) 0.0216(18) 0.0048(15) 0.0085(16) -0.0007(17)
C25 0.040(2) 0.0183(17) 0.030(2) 0.0027(15) -0.0009(17) -0.0039(16)
C26 0.0251(19) 0.070(3) 0.0187(18) 0.0043(19) 0.0021(15) 0.008(2)
C27 0.055(3) 0.030(2) 0.034(2) -0.0063(18) -0.004(2) 0.000(2)
C28 0.058(3) 0.024(2) 0.062(3) -0.002(2) 0.009(3) 0.017(2)
Si4A 0.0238(10) 0.0207(12) 0.0208(11) 0.0061(10) 0.0044(8) -0.0002(10)
C29A 0.032(4) 0.061(6) 0.023(4) -0.005(4) 0.006(3) -0.008(4)
C30A 0.036(4) 0.033(4) 0.048(5) 0.024(4) 0.010(4) 0.000(3)
C31 0.0258(18) 0.0229(18) 0.0252(18) -0.0065(14) 0.0090(15) 0.0038(14)
C32 0.031(2) 0.049(3) 0.041(2) 0.015(2) 0.0125(18) 0.007(2)
C33 0.044(3) 0.065(3) 0.052(3) 0.019(3) 0.025(2) 0.006(2)
C34 0.043(3) 0.052(3) 0.058(3) -0.016(2) 0.029(2) -0.010(2)
C35 0.024(2) 0.091(4) 0.052(3) -0.027(3) 0.010(2) 0.006(2)
C36 0.028(2) 0.065(3) 0.030(2) -0.009(2) 0.0019(17) 0.015(2)
C37 0.0271(18) 0.0255(18) 0.0211(17) 0.0026(14) 0.0062(14) 0.0068(15)
C38 0.028(2) 0.029(2) 0.040(2) -0.0002(18) -0.0012(17) 0.0066(17)
C39 0.029(2) 0.036(2) 0.052(3) 0.000(2) 0.0005(19) -0.0013(18)
C40 0.025(2) 0.049(3) 0.061(3) -0.003(2) 0.005(2) 0.013(2)
C41 0.036(2) 0.037(2) 0.059(3) 0.003(2) 0.002(2) 0.016(2)
C42 0.032(2) 0.027(2) 0.041(2) -0.0010(17) 0.0050(18) 0.0043(17)
C43A 0.023(4) 0.021(4) 0.019(4) 0.010(3) 0.002(3) 0.000(3)
C44A 0.039(4) 0.024(4) 0.037(4) 0.003(3) -0.004(4) -0.005(4)
C45A 0.030(5) 0.024(5) 0.043(5) 0.001(5) -0.009(4) -0.013(4)
C46A 0.027(5) 0.070(7) 0.066(7) 0.024(6) 0.007(4) -0.015(5)
C47A 0.027(4) 0.069(7) 0.068(6) 0.012(5) 0.024(4) 0.013(4)
C48A 0.027(4) 0.035(4) 0.047(5) -0.005(4) 0.009(3) -0.001(3)
C49 0.032(2) 0.031(2) 0.033(2) 0.0062(18) 0.0048(17) 0.0055(17)
C50A 0.022(3) 0.048(5) 0.033(4) 0.011(4) -0.003(3) -0.007(3)
C51 0.078(4) 0.069(4) 0.069(4) -0.038(3) -0.002(3) -0.007(3)
C52A 0.040(6) 0.077(8) 0.039(6) 0.026(5) -0.010(5) -0.012(5)
C50B 0.038(5) 0.078(8) 0.023(4) -0.007(5) -0.007(4) 0.000(5)
C52B 0.042(7) 0.123(14) 0.039(8) 0.020(8) -0.013(6) -0.017(8)
C13B 0.013(4) 0.024(5) 0.025(4) 0.001(4) 0.005(4) 0.002(4)
C14B 0.026(4) 0.078(8) 0.021(4) -0.002(5) 0.005(3) -0.008(5)
C15B 0.042(7) 0.107(13) 0.019(5) 0.007(7) 0.006(5) -0.008(7)
C16B 0.030(5) 0.061(7) 0.045(6) 0.010(5) 0.017(4) -0.003(5)
C17B 0.037(5) 0.039(5) 0.052(6) -0.001(5) 0.022(4) -0.009(4)
C18B 0.045(5) 0.033(5) 0.030(5) -0.005(4) 0.013(4) -0.013(4)
C43B 0.023(4) 0.029(5) 0.021(4) 0.004(4) -0.006(3) -0.008(4)
C44B 0.043(6) 0.073(8) 0.095(10) -0.041(8) 0.033(6) -0.030(6)
C45B 0.071(8) 0.064(8) 0.079(9) -0.049(7) 0.023(7) -0.037(7)
C46B 0.039(6) 0.042(6) 0.052(7) 0.001(5) -0.007(5) -0.018(5)
C47B 0.017(5) 0.021(5) 0.107(12) 0.000(6) 0.014(6) 0.003(4)
C48B 0.024(5) 0.029(5) 0.085(8) 0.003(5) 0.014(5) -0.003(4)
Si4B 0.0261(13) 0.0410(19) 0.0154(11) 0.0015(13) 0.0052(9) -0.0060(14)
C29B 0.053(8) 0.20(2) 0.087(11) 0.105(13) -0.029(7) -0.049(10)
C30B 0.184(19) 0.082(11) 0.060(9) -0.048(8) -0.048(10) 0.049(12)

loop_
_atom_type_symbol
_atom_type_description
_atom_type_scat_dispersion_real
_atom_type_scat_dispersion_imag
_atom_type_scat_source
C C 0.0033 0.0016 'International Tables Vol C Tables 4.2.6.8 and 6.1.1.4'
H H 0.0000 0.0000 'International Tables Vol C Tables 4.2.6.8 and 6.1.1.4'
N N 0.0061 0.0033 'International Tables Vol C Tables 4.2.6.8 and 6.1.1.4'
P P 0.1023 0.0942 'International Tables Vol C Tables 4.2.6.8 and 6.1.1.4'
Si Si 0.0817 0.0704 'International Tables Vol C Tables 4.2.6.8 and 6.1.1.4'
Ta Ta -0.7052 6.5227 'International Tables Vol C Tables 4.2.6.8 and 6.1.1.4'
Al Al 0.0645 0.0514 'International Tables Vol C Tables 4.2.6.8 and 6.1.1.4'

loop_
_geom_angle_atom_site_label_1
_geom_angle_atom_site_label_2
_geom_angle_atom_site_label_3
_geom_angle
N6 Ta1 N5 87.81(12)
N6 Ta1 N1 105.93(12)
N5 Ta1 N1 119.54(12)
N6 Ta1 N2 101.27(12)
N5 Ta1 N2 118.20(12)
N1 Ta1 N2 116.07(11)
N6 Ta1 P1 174.24(9)
N5 Ta1 P1 90.32(8)
N1 Ta1 P1 79.72(8)
N2 Ta1 P1 74.85(8)
N6 Ta1 Ta2 40.92(8)
N5 Ta1 Ta2 47.60(8)
N1 Ta1 Ta2 127.56(8)
N2 Ta1 Ta2 110.77(8)
P1 Ta1 Ta2 136.10(2)
N6 Ta2 N3 113.42(12)
N6 Ta2 N5 83.60(11)
N3 Ta2 N5 161.01(11)
N6 Ta2 P2 119.78(9)
N3 Ta2 P2 74.22(8)
N5 Ta2 P2 90.25(8)
N6 Ta2 Ta1 41.77(8)
N3 Ta2 Ta1 155.19(8)
N5 Ta2 Ta1 42.50(7)
P2 Ta2 Ta1 115.13(2)
N6 Ta2 Al1 121.75(9)
N3 Ta2 Al1 124.80(9)
N5 Ta2 Al1 39.43(8)
P2 Ta2 Al1 80.18(3)
Ta1 Ta2 Al1 80.00(2)
N6 Ta2 H73 100.4(15)
N3 Ta2 H73 93.7(15)
N5 Ta2 H73 91.2(15)
P2 Ta2 H73 139.7(15)
Ta1 Ta2 H73 92.0(15)
Al1 Ta2 H73 75.8(15)
N6 Ta2 H72 155.4(11)
N3 Ta2 H72 88.8(11)
N5 Ta2 H72 76.4(11)
P2 Ta2 H72 74.9(11)
Ta1 Ta2 H72 115.5(11)
Al1 Ta2 H72 37.0(11)
H73 Ta2 H72 66.4(18)
C13A P1 C1 97.6(2)
C13A P1 C2 113.2(2)
C1 P1 C2 107.0(2)
C13A P1 Ta1 128.96(17)
C1 P1 Ta1 98.52(15)
C2 P1 Ta1 107.59(13)
C26 P2 C37 102.77(17)
C26 P2 C25 110.9(2)
C37 P2 C25 105.45(18)
C26 P2 Ta2 124.65(16)
C37 P2 Ta2 109.33(12)
C25 P2 Ta2 102.50(12)
N1 Si1 C3 111.72(17)
N1 Si1 C4 111.27(18)
C3 Si1 C4 109.3(2)
N1 Si1 C1 106.14(16)
C3 Si1 C1 111.1(2)
C4 Si1 C1 107.1(2)
N2 Si2 C5 109.54(19)
N2 Si2 C6 112.8(2)
C5 Si2 C6 108.9(3)
N2 Si2 C2 105.88(15)
C5 Si2 C2 110.5(2)
C6 Si2 C2 109.2(2)
N3 Si3 C27 110.63(18)
N3 Si3 C28 112.8(2)
C27 Si3 C28 109.0(2)
N3 Si3 C25 103.75(15)
C27 Si3 C25 110.8(2)
C28 Si3 C25 109.8(2)
N4 Al1 N5 118.00(14)
N4 Al1 C49 115.61(17)
N5 Al1 C49 115.20(16)
N4 Al1 Ta2 121.40(10)
N5 Al1 Ta2 45.91(9)
C49 Al1 Ta2 121.13(14)
N4 Al1 H72 106.2(12)
N5 Al1 H72 89.7(12)
C49 Al1 H72 107.7(12)
Ta2 Al1 H72 43.8(12)
C7 N1 Si1 112.2(2)
C7 N1 Ta1 121.2(2)
Si1 N1 Ta1 126.14(15)
C19 N2 Si2 115.3(2)
C19 N2 Ta1 110.3(2)
Si2 N2 Ta1 134.17(17)
C31 N3 Si3 121.7(2)
C31 N3 Ta2 115.5(2)
Si3 N3 Ta2 122.24(16)
C43A N4 Si4A 110.0(3)
C43A N4 Al1 114.6(3)
Si4A N4 Al1 135.40(19)
Al1 N5 Ta1 156.86(17)
Al1 N5 Ta2 94.66(12)
Ta1 N5 Ta2 89.91(11)
Ta2 N6 Ta1 97.31(13)
P1 C1 Si1 110.0(2)
P1 C1 H1A 109.7
Si1 C1 H1A 109.7
P1 C1 H1B 109.7
Si1 C1 H1B 109.7
H1A C1 H1B 108.2
P1 C2 Si2 107.62(18)
P1 C2 H2A 110.2
Si2 C2 H2A 110.2
P1 C2 H2B 110.2
Si2 C2 H2B 110.2
H2A C2 H2B 108.5
C8 C7 C12 118.6(4)
C8 C7 N1 120.2(4)
C12 C7 N1 121.2(4)
C7 C8 C9 120.8(5)
C7 C8 H8 119.6
C9 C8 H8 119.6
C10 C9 C8 120.0(6)
C10 C9 H9 120.0
C8 C9 H9 120.0
C9 C10 C11 120.7(5)
C9 C10 H10 119.7
C11 C10 H10 119.7
C10 C11 C12 120.6(5)
C10 C11 H11 119.7
C12 C11 H11 119.7
C7 C12 C11 119.3(5)
C7 C12 H12 120.4
C11 C12 H12 120.4
C14A C13A C18A 120.0
C14A C13A P1 118.2(3)
C18A C13A P1 121.8(3)
C15A C14A C13A 120.0
C15A C14A H14A 120.0
C13A C14A H14A 120.0
C14A C15A C16A 120.0
C14A C15A H15A 120.0
C16A C15A H15A 120.0
C15A C16A C17A 120.0
C15A C16A H16A 120.0
C17A C16A H16A 120.0
C16A C17A C18A 120.0
C16A C17A H17A 120.0
C18A C17A H17A 120.0
C17A C18A C13A 120.0
C17A C18A H18A 120.0
C13A C18A H18A 120.0
C24 C19 C20 119.0(3)
C24 C19 N2 121.1(3)
C20 C19 N2 119.8(3)
C21 C20 C19 120.1(4)
C21 C20 H20 120.0
C19 C20 H20 120.0
C22 C21 C20 120.4(4)
C22 C21 H21 119.8
C20 C21 H21 119.8
C21 C22 C23 120.0(4)
C21 C22 H22 120.0
C23 C22 H22 120.0
C22 C23 C24 121.0(4)
C22 C23 H23 119.5
C24 C23 H23 119.5
C19 C24 C23 119.5(4)
C19 C24 H24 120.3
C23 C24 H24 120.3
P2 C25 Si3 107.12(19)
P2 C25 H25A 110.3
Si3 C25 H25A 110.3
P2 C25 H25B 110.3
Si3 C25 H25B 110.3
H25A C25 H25B 108.5
P2 C26 Si4A 120.4(2)
P2 C26 H26A 107.2
Si4A C26 H26A 107.2
P2 C26 H26B 107.2
Si4A C26 H26B 107.2
H26A C26 H26B 106.9
N4 Si4A C30A 114.9(3)
N4 Si4A C26 110.1(2)
C30A Si4A C26 106.4(3)
N4 Si4A C29A 112.1(3)
C30A Si4A C29A 107.6(4)
C26 Si4A C29A 105.1(3)
Si4A C29A H29A 109.5
Si4A C29A H29B 109.5
H29A C29A H29B 109.5
Si4A C29A H29C 109.5
H29A C29A H29C 109.5
H29B C29A H29C 109.5
Si4A C30A H30A 109.5
Si4A C30A H30B 109.5
H30A C30A H30B 109.5
Si4A C30A H30C 109.5
H30A C30A H30C 109.5
H30B C30A H30C 109.5
C32 C31 C36 118.0(4)
C32 C31 N3 120.7(3)
C36 C31 N3 121.3(4)
C31 C32 C33 120.8(4)
C31 C32 H32 119.6
C33 C32 H32 119.6
C34 C33 C32 121.0(5)
C34 C33 H33 119.5
C32 C33 H33 119.5
C33 C34 C35 118.9(4)
C33 C34 H34 120.5
C35 C34 H34 120.5
C34 C35 C36 121.1(4)
C34 C35 H35 119.4
C36 C35 H35 119.4
C35 C36 C31 120.1(4)
C35 C36 H36 119.9
C31 C36 H36 119.9
C42 C37 C38 118.8(3)
C42 C37 P2 122.2(3)
C38 C37 P2 118.9(3)
C39 C38 C37 120.3(4)
C39 C38 H38 119.9
C37 C38 H38 119.9
C40 C39 C38 120.1(4)
C40 C39 H39 120.0
C38 C39 H39 120.0
C39 C40 C41 120.4(4)
C39 C40 H40 119.8
C41 C40 H40 119.8
C40 C41 C42 119.5(4)
C40 C41 H41 120.2
C42 C41 H41 120.2
C37 C42 C41 120.9(4)
C37 C42 H42 119.6
C41 C42 H42 119.6
C44A C43A C48A 120.0
C44A C43A N4 120.9(3)
C48A C43A N4 119.0(3)
C43A C44A C45A 120.0
C43A C44A H44A 120.0
C45A C44A H44A 120.0
C46A C45A C44A 120.0
C46A C45A H45A 120.0
C44A C45A H45A 120.0
C47A C46A C45A 120.0
C47A C46A H46A 120.0
C45A C46A H46A 120.0
C48A C47A C46A 120.0
C48A C47A H47A 120.0
C46A C47A H47A 120.0
C47A C48A C43A 120.0
C47A C48A H48A 120.0
C43A C48A H48A 120.0
C50A C49 Al1 122.4(4)
C50A C49 H49A 112(4)
Al1 C49 H49A 110(4)
C50A C49 H49B 112(4)
Al1 C49 H49B 94(7)
H49A C49 H49B 105(9)
C49 C50A C52A 110.0(7)
C49 C50A C51 114.2(6)
C52A C50A C51 105.3(8)
C49 C50A H50A 109.1
C52A C50A H50A 109.1
C51 C50A H50A 109.1
C50A C51 H51A 109.5
C50A C51 H51B 109.5
H51A C51 H51B 109.5
C50A C51 H51C 109.5
H51A C51 H51C 109.5
H51B C51 H51C 109.5
C50A C52A H52A 109.5
C50A C52A H52B 109.5
H52A C52A H52B 109.5
C50A C52A H52C 109.5
H52A C52A H52C 109.5
H52B C52A H52C 109.5
C52B C50B H49B 116(6)
C50B C52B H52D 109.5
C50B C52B H52E 109.5
H52D C52B H52E 109.5
C50B C52B H52F 109.5
H52D C52B H52F 109.5
H52E C52B H52F 109.5
C14B C13B C18B 120.0
C13B C14B C15B 120.0
C13B C14B H14B 120.0
C15B C14B H14B 120.0
C16B C15B C14B 120.0
C16B C15B H15B 120.0
C14B C15B H15B 120.0
C15B C16B C17B 120.0
C15B C16B H16B 120.0
C17B C16B H16B 120.0
C16B C17B C18B 120.0
C16B C17B H17B 120.0
C18B C17B H17B 120.0
C17B C18B C13B 120.0
C17B C18B H18B 120.0
C13B C18B H18B 120.0
C44B C43B C48B 120.0
C43B C44B C45B 120.0
C43B C44B H44B 120.0
C45B C44B H44B 120.0
C46B C45B C44B 120.0
C46B C45B H45B 120.0
C44B C45B H45B 120.0
C45B C46B C47B 120.0
C45B C46B H46B 120.0
C47B C46B H46B 120.0
C48B C47B C46B 120.0
C48B C47B H47B 120.0
C46B C47B H47B 120.0
C47B C48B C43B 120.0
C47B C48B H48B 120.0
C43B C48B H48B 120.0
C29B Si4B C30B 107.9(10)
Si4B C29B H29D 109.5
Si4B C29B H29E 109.5
H29D C29B H29E 109.5
Si4B C29B H29F 109.5
H29D C29B H29F 109.5
H29E C29B H29F 109.5
Si4B C30B H30D 109.5
Si4B C30B H30E 109.5
H30D C30B H30E 109.5
Si4B C30B H30F 109.5
H30D C30B H30F 109.5
H30E C30B H30F 109.5

loop_
_geom_bond_atom_site_label_1
_geom_bond_atom_site_label_2
_geom_bond_distance
Ta1 N6 1.908(3)
Ta1 N5 1.919(3)
Ta1 N1 2.038(3)
Ta1 N2 2.046(3)
Ta1 P1 2.7271(9)
Ta1 Ta2 2.84044(19)
Ta2 N6 1.876(3)
Ta2 N3 2.054(3)
Ta2 N5 2.097(3)
Ta2 P2 2.6317(9)
Ta2 Al1 2.9105(10)
Ta2 H73 1.72(4)
Ta2 H72 2.04(4)
P1 C13A 1.775(4)
P1 C1 1.816(4)
P1 C2 1.821(4)
P2 C26 1.806(4)
P2 C37 1.817(4)
P2 C25 1.817(4)
Si1 N1 1.753(3)
Si1 C3 1.853(4)
Si1 C4 1.868(4)
Si1 C1 1.881(4)
Si2 N2 1.740(3)
Si2 C5 1.861(4)
Si2 C6 1.867(5)
Si2 C2 1.880(4)
Si3 N3 1.738(3)
Si3 C27 1.852(4)
Si3 C28 1.862(5)
Si3 C25 1.907(4)
Al1 N4 1.845(3)
Al1 N5 1.855(3)
Al1 C49 1.968(4)
Al1 H72 1.77(4)
N1 C7 1.433(4)
N2 C19 1.451(4)
N3 C31 1.436(5)
N4 C43A 1.474(5)
N4 Si4A 1.763(4)
C1 H1A 0.9900
C1 H1B 0.9900
C2 H2A 0.9900
C2 H2B 0.9900
C3 H3A 0.9800
C3 H3B 0.9800
C3 H3C 0.9800
C4 H4A 0.9800
C4 H4B 0.9800
C4 H4C 0.9800
C5 H5A 0.9800
C5 H5B 0.9800
C5 H5C 0.9800
C6 H6A 0.9800
C6 H6B 0.9800
C6 H6C 0.9800
C7 C8 1.389(6)
C7 C12 1.392(6)
C8 C9 1.389(6)
C8 H8 0.9500
C9 C10 1.351(9)
C9 H9 0.9500
C10 C11 1.363(9)
C10 H10 0.9500
C11 C12 1.403(7)
C11 H11 0.9500
C12 H12 0.9500
C13A C14A 1.3900
C13A C18A 1.3900
C14A C15A 1.3900
C14A H14A 0.9500
C15A C16A 1.3900
C15A H15A 0.9500
C16A C17A 1.3900
C16A H16A 0.9500
C17A C18A 1.3900
C17A H17A 0.9500
C18A H18A 0.9500
C19 C24 1.391(5)
C19 C20 1.396(5)
C20 C21 1.394(6)
C20 H20 0.9500
C21 C22 1.363(7)
C21 H21 0.9500
C22 C23 1.368(7)
C22 H22 0.9500
C23 C24 1.394(6)
C23 H23 0.9500
C24 H24 0.9500
C25 H25A 0.9900
C25 H25B 0.9900
C26 Si4A 1.871(5)
C26 H26A 0.9900
C26 H26B 0.9900
C27 H27A 0.9800
C27 H27B 0.9800
C27 H27C 0.9800
C28 H28A 0.9800
C28 H28B 0.9800
C28 H28C 0.9800
Si4A C30A 1.863(8)
Si4A C29A 1.872(9)
C29A H29A 0.9800
C29A H29B 0.9800
C29A H29C 0.9800
C30A H30A 0.9800
C30A H30B 0.9800
C30A H30C 0.9800
C31 C32 1.382(6)
C31 C36 1.392(5)
C32 C33 1.387(6)
C32 H32 0.9500
C33 C34 1.363(7)
C33 H33 0.9500
C34 C35 1.368(8)
C34 H34 0.9500
C35 C36 1.389(7)
C35 H35 0.9500
C36 H36 0.9500
C37 C42 1.384(5)
C37 C38 1.397(6)
C38 C39 1.390(6)
C38 H38 0.9500
C39 C40 1.376(6)
C39 H39 0.9500
C40 C41 1.384(7)
C40 H40 0.9500
C41 C42 1.392(6)
C41 H41 0.9500
C42 H42 0.9500
C43A C44A 1.3900
C43A C48A 1.3900
C44A C45A 1.3900
C44A H44A 0.9500
C45A C46A 1.3900
C45A H45A 0.9500
C46A C47A 1.3900
C46A H46A 0.9500
C47A C48A 1.3900
C47A H47A 0.9500
C48A H48A 0.9500
C49 C50A 1.453(9)
C49 H49A 0.91(5)
C49 H49B 0.91(5)
C50A C52A 1.535(12)
C50A C51 1.540(10)
C50A H50A 1.0000
C51 H51A 0.9800
C51 H51B 0.9800
C51 H51C 0.9800
C52A H52A 0.9800
C52A H52B 0.9800
C52A H52C 0.9800
C50B C52B 1.557(16)
C50B H49B 1.42(6)
C52B H52D 0.9800
C52B H52E 0.9800
C52B H52F 0.9800
C13B C14B 1.3900
C13B C18B 1.3900
C14B C15B 1.3900
C14B H14B 0.9500
C15B C16B 1.3900
C15B H15B 0.9500
C16B C17B 1.3900
C16B H16B 0.9500
C17B C18B 1.3900
C17B H17B 0.9500
C18B H18B 0.9500
C43B C44B 1.3900
C43B C48B 1.3900
C44B C45B 1.3900
C44B H44B 0.9500
C45B C46B 1.3900
C45B H45B 0.9500
C46B C47B 1.3900
C46B H46B 0.9500
C47B C48B 1.3900
C47B H47B 0.9500
C48B H48B 0.9500
Si4B C29B 1.829(13)
Si4B C30B 1.866(13)
C29B H29D 0.9800
C29B H29E 0.9800
C29B H29F 0.9800
C30B H30D 0.9800
C30B H30E 0.9800
C30B H30F 0.9800

loop_
_geom_torsion_atom_site_label_1
_geom_torsion_atom_site_label_2
_geom_torsion_atom_site_label_3
_geom_torsion_atom_site_label_4
_geom_torsion
N5 Ta1 Ta2 N6 167.04(17)
N1 Ta1 Ta2 N6 69.00(17)
N2 Ta1 Ta2 N6 -83.20(15)
P1 Ta1 Ta2 N6 -172.68(13)
N6 Ta1 Ta2 N3 0.0(2)
N5 Ta1 Ta2 N3 167.1(2)
N1 Ta1 Ta2 N3 69.0(2)
N2 Ta1 Ta2 N3 -83.2(2)
P1 Ta1 Ta2 N3 -172.65(19)
N6 Ta1 Ta2 N5 -167.04(17)
N1 Ta1 Ta2 N5 -98.04(15)
N2 Ta1 Ta2 N5 109.76(14)
P1 Ta1 Ta2 N5 20.27(12)
N6 Ta1 Ta2 P2 -107.36(13)
N5 Ta1 Ta2 P2 59.68(12)
N1 Ta1 Ta2 P2 -38.37(11)
N2 Ta1 Ta2 P2 169.44(9)
P1 Ta1 Ta2 P2 79.95(4)
N6 Ta1 Ta2 Al1 178.54(13)
N5 Ta1 Ta2 Al1 -14.42(12)
N1 Ta1 Ta2 Al1 -112.46(11)
N2 Ta1 Ta2 Al1 95.34(9)
P1 Ta1 Ta2 Al1 5.86(4)
N6 Ta1 P1 C13A -121.3(9)
N5 Ta1 P1 C13A -50.2(3)
N1 Ta1 P1 C13A 69.8(3)
N2 Ta1 P1 C13A -169.4(3)
Ta2 Ta1 P1 C13A -65.0(3)
N6 Ta1 P1 C1 131.7(9)
N5 Ta1 P1 C1 -157.26(18)
N1 Ta1 P1 C1 -37.26(18)
N2 Ta1 P1 C1 83.53(18)
Ta2 Ta1 P1 C1 -172.08(15)
N6 Ta1 P1 C2 20.7(9)
N5 Ta1 P1 C2 91.81(16)
N1 Ta1 P1 C2 -148.19(16)
N2 Ta1 P1 C2 -27.40(16)
Ta2 Ta1 P1 C2 76.99(14)
N6 Ta2 P2 C26 -79.4(2)
N3 Ta2 P2 C26 172.2(2)
N5 Ta2 P2 C26 3.33(19)
Ta1 Ta2 P2 C26 -32.34(18)
Al1 Ta2 P2 C26 41.65(17)
N6 Ta2 P2 C37 42.37(16)
N3 Ta2 P2 C37 -65.94(15)
N5 Ta2 P2 C37 125.14(15)
Ta1 Ta2 P2 C37 89.47(13)
Al1 Ta2 P2 C37 163.46(13)
N6 Ta2 P2 C25 153.90(17)
N3 Ta2 P2 C25 45.59(17)
N5 Ta2 P2 C25 -123.33(16)
Ta1 Ta2 P2 C25 -159.00(14)
Al1 Ta2 P2 C25 -85.02(15)
N6 Ta2 Al1 N4 116.55(16)
N3 Ta2 Al1 N4 -65.36(16)
N5 Ta2 Al1 N4 100.05(18)
P2 Ta2 Al1 N4 -2.51(12)
Ta1 Ta2 Al1 N4 115.40(12)
N6 Ta2 Al1 N5 16.50(16)
N3 Ta2 Al1 N5 -165.41(15)
P2 Ta2 Al1 N5 -102.56(12)
Ta1 Ta2 Al1 N5 15.36(12)
N6 Ta2 Al1 C49 -79.68(19)
N3 Ta2 Al1 C49 98.42(19)
N5 Ta2 Al1 C49 -96.2(2)
P2 Ta2 Al1 C49 161.26(16)
Ta1 Ta2 Al1 C49 -80.82(16)
C3 Si1 N1 C7 56.3(3)
C4 Si1 N1 C7 -66.2(3)
C1 Si1 N1 C7 177.6(3)
C3 Si1 N1 Ta1 -130.9(2)
C4 Si1 N1 Ta1 106.6(2)
C1 Si1 N1 Ta1 -9.7(3)
N6 Ta1 N1 C7 21.3(3)
N5 Ta1 N1 C7 -75.4(3)
N2 Ta1 N1 C7 132.7(3)
P1 Ta1 N1 C7 -159.9(3)
Ta2 Ta1 N1 C7 -18.2(3)
N6 Ta1 N1 Si1 -150.86(19)
N5 Ta1 N1 Si1 112.47(19)
N2 Ta1 N1 Si1 -39.4(2)
P1 Ta1 N1 Si1 27.99(17)
Ta2 Ta1 N1 Si1 169.64(12)
C5 Si2 N2 C19 56.7(3)
C6 Si2 N2 C19 -64.8(3)
C2 Si2 N2 C19 175.8(3)
C5 Si2 N2 Ta1 -130.1(3)
C6 Si2 N2 Ta1 108.4(3)
C2 Si2 N2 Ta1 -11.0(3)
N6 Ta1 N2 C19 20.9(2)
N5 Ta1 N2 C19 114.4(2)
N1 Ta1 N2 C19 -93.3(2)
P1 Ta1 N2 C19 -163.5(2)
Ta2 Ta1 N2 C19 62.4(2)
N6 Ta1 N2 Si2 -152.6(2)
N5 Ta1 N2 Si2 -59.0(3)
N1 Ta1 N2 Si2 93.2(2)
P1 Ta1 N2 Si2 23.0(2)
Ta2 Ta1 N2 Si2 -111.1(2)
C27 Si3 N3 C31 92.1(3)
C28 Si3 N3 C31 -30.3(3)
C25 Si3 N3 C31 -149.0(3)
C27 Si3 N3 Ta2 -79.2(2)
C28 Si3 N3 Ta2 158.4(2)
C25 Si3 N3 Ta2 39.7(2)
N6 Ta2 N3 C31 21.5(3)
N5 Ta2 N3 C31 173.9(3)
P2 Ta2 N3 C31 137.7(2)
Ta1 Ta2 N3 C31 21.5(4)
Al1 Ta2 N3 C31 -156.7(2)
N6 Ta2 N3 Si3 -166.68(17)
N5 Ta2 N3 Si3 -14.4(5)
P2 Ta2 N3 Si3 -50.56(16)
Ta1 Ta2 N3 Si3 -166.70(6)
Al1 Ta2 N3 Si3 15.1(2)
N5 Al1 N4 C43A -143.6(3)
C49 Al1 N4 C43A -1.4(4)
Ta2 Al1 N4 C43A 163.2(3)
N5 Al1 N4 Si4A 34.4(3)
C49 Al1 N4 Si4A 176.5(3)
Ta2 Al1 N4 Si4A -18.8(3)
N4 Al1 N5 Ta1 151.4(4)
C49 Al1 N5 Ta1 9.1(5)
Ta2 Al1 N5 Ta1 -100.8(4)
N4 Al1 N5 Ta2 -107.85(15)
C49 Al1 N5 Ta2 109.85(17)
N6 Ta1 N5 Al1 110.2(4)
N1 Ta1 N5 Al1 -142.7(4)
N2 Ta1 N5 Al1 8.5(5)
P1 Ta1 N5 Al1 -64.4(4)
Ta2 Ta1 N5 Al1 101.7(4)
N6 Ta1 N5 Ta2 8.45(11)
N1 Ta1 N5 Ta2 115.56(12)
N2 Ta1 N5 Ta2 -93.17(13)
P1 Ta1 N5 Ta2 -166.10(8)
N6 Ta2 N5 Al1 -165.93(14)
N3 Ta2 N5 Al1 39.5(4)
P2 Ta2 N5 Al1 74.11(10)
Ta1 Ta2 N5 Al1 -157.29(18)
N6 Ta2 N5 Ta1 -8.64(11)
N3 Ta2 N5 Ta1 -163.2(3)
P2 Ta2 N5 Ta1 -128.60(9)
Al1 Ta2 N5 Ta1 157.29(18)
N3 Ta2 N6 Ta1 -179.98(11)
N5 Ta2 N6 Ta1 8.77(11)
P2 Ta2 N6 Ta1 95.38(10)
Al1 Ta2 N6 Ta1 -1.69(15)
N5 Ta1 N6 Ta2 -9.54(12)
N1 Ta1 N6 Ta2 -129.68(12)
N2 Ta1 N6 Ta2 108.79(12)
P1 Ta1 N6 Ta2 61.6(9)
C13A P1 C1 Si1 -90.1(3)
C2 P1 C1 Si1 152.7(2)
Ta1 P1 C1 Si1 41.3(3)
N1 Si1 C1 P1 -27.8(3)
C3 Si1 C1 P1 93.8(3)
C4 Si1 C1 P1 -146.8(3)
C13A P1 C2 Si2 177.9(2)
C1 P1 C2 Si2 -75.7(3)
Ta1 P1 C2 Si2 29.3(2)
N2 Si2 C2 P1 -17.0(2)
C5 Si2 C2 P1 101.5(2)
C6 Si2 C2 P1 -138.7(2)
Si1 N1 C7 C8 87.2(4)
Ta1 N1 C7 C8 -85.9(4)
Si1 N1 C7 C12 -89.7(4)
Ta1 N1 C7 C12 97.2(4)
C12 C7 C8 C9 2.4(7)
N1 C7 C8 C9 -174.7(4)
C7 C8 C9 C10 -0.2(8)
C8 C9 C10 C11 -1.8(9)
C9 C10 C11 C12 1.6(9)
C8 C7 C12 C11 -2.5(6)
N1 C7 C12 C11 174.5(4)
C10 C11 C12 C7 0.6(8)
C1 P1 C13A C14A 131.2(3)
C2 P1 C13A C14A -116.6(3)
Ta1 P1 C13A C14A 23.8(4)
C1 P1 C13A C18A -49.3(4)
C2 P1 C13A C18A 62.9(4)
Ta1 P1 C13A C18A -156.8(2)
C18A C13A C14A C15A 0.0
P1 C13A C14A C15A 179.5(5)
C13A C14A C15A C16A 0.0
C14A C15A C16A C17A 0.0
C15A C16A C17A C18A 0.0
C16A C17A C18A C13A 0.0
C14A C13A C18A C17A 0.0
P1 C13A C18A C17A -179.4(5)
Si2 N2 C19 C24 79.0(4)
Ta1 N2 C19 C24 -95.9(3)
Si2 N2 C19 C20 -104.8(3)
Ta1 N2 C19 C20 80.4(3)
C24 C19 C20 C21 2.3(5)
N2 C19 C20 C21 -174.1(3)
C19 C20 C21 C22 -1.1(6)
C20 C21 C22 C23 -0.6(7)
C21 C22 C23 C24 1.1(7)
C20 C19 C24 C23 -1.8(5)
N2 C19 C24 C23 174.6(3)
C22 C23 C24 C19 0.1(6)
C26 P2 C25 Si3 -171.16(19)
C37 P2 C25 Si3 78.3(2)
Ta2 P2 C25 Si3 -36.1(2)
N3 Si3 C25 P2 7.8(2)
C27 Si3 C25 P2 126.5(2)
C28 Si3 C25 P2 -113.0(2)
C37 P2 C26 Si4A 163.1(3)
C25 P2 C26 Si4A 50.8(4)
Ta2 P2 C26 Si4A -72.2(4)
C43A N4 Si4A C30A -58.0(4)
Al1 N4 Si4A C30A 124.0(4)
C43A N4 Si4A C26 -178.1(3)
Al1 N4 Si4A C26 3.9(4)
C43A N4 Si4A C29A 65.3(4)
Al1 N4 Si4A C29A -112.7(4)
P2 C26 Si4A N4 40.9(4)
P2 C26 Si4A C30A -84.2(4)
P2 C26 Si4A C29A 161.8(4)
Si3 N3 C31 C32 -102.4(4)
Ta2 N3 C31 C32 69.4(4)
Si3 N3 C31 C36 80.0(4)
Ta2 N3 C31 C36 -108.2(4)
C36 C31 C32 C33 1.0(7)
N3 C31 C32 C33 -176.6(4)
C31 C32 C33 C34 0.6(8)
C32 C33 C34 C35 -1.0(8)
C33 C34 C35 C36 -0.2(8)
C34 C35 C36 C31 1.9(8)
C32 C31 C36 C35 -2.2(6)
N3 C31 C36 C35 175.4(4)
C26 P2 C37 C42 -78.1(4)
C25 P2 C37 C42 38.1(4)
Ta2 P2 C37 C42 147.7(3)
C26 P2 C37 C38 99.8(4)
C25 P2 C37 C38 -144.0(3)
Ta2 P2 C37 C38 -34.4(3)
C42 C37 C38 C39 -0.5(6)
P2 C37 C38 C39 -178.5(3)
C37 C38 C39 C40 0.2(7)
C38 C39 C40 C41 1.0(8)
C39 C40 C41 C42 -1.9(8)
C38 C37 C42 C41 -0.3(6)
P2 C37 C42 C41 177.6(3)
C40 C41 C42 C37 1.5(7)
Si4A N4 C43A C44A 83.9(4)
Al1 N4 C43A C44A -97.7(4)
Si4A N4 C43A C48A -99.5(3)
Al1 N4 C43A C48A 79.0(4)
C48A C43A C44A C45A 0.0
N4 C43A C44A C45A 176.6(5)
C43A C44A C45A C46A 0.0
C44A C45A C46A C47A 0.0
C45A C46A C47A C48A 0.0
C46A C47A C48A C43A 0.0
C44A C43A C48A C47A 0.0
N4 C43A C48A C47A -176.7(5)
N4 Al1 C49 C50A 52.1(5)
N5 Al1 C49 C50A -164.7(5)
Ta2 Al1 C49 C50A -112.6(5)
Al1 C49 C50A C52A 168.2(7)
Al1 C49 C50A C51 50.1(8)
C18B C13B C14B C15B 0.0
C13B C14B C15B C16B 0.0
C14B C15B C16B C17B 0.0
C15B C16B C17B C18B 0.0
C16B C17B C18B C13B 0.0
C14B C13B C18B C17B 0.0
C48B C43B C44B C45B 0.0
C43B C44B C45B C46B 0.0
C44B C45B C46B C47B 0.0
C45B C46B C47B C48B 0.0
C46B C47B C48B C43B 0.0
C44B C43B C48B C47B 0.0
